data_7223956
loop_
_publ_author_name
'Xue, Min'
'Xu, Xiaoyan'
'An, Jianggen'
'Wang, Jie'
'Yang, Yong'
'Liu, Yongsong'

_publ_section_title
;
 Pillar[5]arene derivatives containing two dinitrophenyl rings: Syntheses,
 conformations and the tubular self assembly in the solid state
;
_journal_name_full 'RSC Adv.'
_journal_paper_doi 10.1039/C5RA28117B
_journal_year 2016
_chemical_formula_moiety 'C55 H48 F2 N4 O18, 2(C H2 Cl2)'
_chemical_formula_sum 'C57 H52 Cl4 F2 N4 O18'
_chemical_formula_weight 1260.83
_chemical_name_systematic
;
 ? 
;
_space_group_crystal_system monoclinic
_space_group_IT_number 14
_space_group_name_Hall '-P 2ybc'
_space_group_name_H-M_alt 'P 1 21/c 1'
_symmetry_space_group_name_Hall '-P 2ybc'
_symmetry_space_group_name_H-M 'P 1 21/c 1'
_atom_sites_solution_hydrogens geom
_atom_sites_solution_primary direct
_atom_sites_solution_secondary difmap
_audit_creation_date 2015-04-15
_audit_creation_method
;
Olex2 1.2
(compiled 2014.03.20 svn.r2914 for OlexSys, GUI svn.r4816)
;
_audit_update_record
;
2015-12-25 deposited with the CCDC.
2016-01-19 downloaded from the CCDC.
;
_cell_angle_alpha 90.00
_cell_angle_beta 102.511(4)
_cell_angle_gamma 90.00
_cell_formula_units_Z 4
_cell_length_a 10.9412(5)
_cell_length_b 15.9438(6)
_cell_length_c 37.9153(15)
_cell_measurement_reflns_used 5256
_cell_measurement_temperature 170
_cell_measurement_theta_max 29.5631
_cell_measurement_theta_min 2.7739
_cell_volume 6457.1(5)
_computing_cell_refinement
;
CrysAlisPro, Agilent Technologies,
Version 1.171.35.11 (release 16-05-2011 CrysAlis171 .NET)
(compiled May 16 2011,17:55:39)
;
_computing_data_collection
;
CrysAlisPro, Agilent Technologies,
Version 1.171.35.11 (release 16-05-2011 CrysAlis171 .NET)
(compiled May 16 2011,17:55:39)
;
_computing_data_reduction
;
CrysAlisPro, Agilent Technologies,
Version 1.171.35.11 (release 16-05-2011 CrysAlis171 .NET)
(compiled May 16 2011,17:55:39)
;
_computing_molecular_graphics 'Olex2 (Dolomanov et al., 2009)'
_computing_publication_material 'Olex2 (Dolomanov et al., 2009)'
_computing_structure_refinement 'ShelXL (Sheldrick, 2008)'
_computing_structure_solution 'ShelXS (Sheldrick, 2008)'
_diffrn_ambient_temperature 170
_diffrn_detector_area_resol_mean 10.3592
_diffrn_measured_fraction_theta_full 0.997
_diffrn_measured_fraction_theta_max 0.997
_diffrn_measurement_device_type 'Xcalibur, Atlas, Gemini ultra'
_diffrn_measurement_method '\w scans'
_diffrn_orient_matrix_UB_11 -0.0200038000
_diffrn_orient_matrix_UB_12 -0.0362280000
_diffrn_orient_matrix_UB_13 0.0089547000
_diffrn_orient_matrix_UB_21 -0.0575405000
_diffrn_orient_matrix_UB_22 0.0193464000
_diffrn_orient_matrix_UB_23 0.0019250000
_diffrn_orient_matrix_UB_31 -0.0226855000
_diffrn_orient_matrix_UB_32 -0.0170770000
_diffrn_orient_matrix_UB_33 -0.0168363000
_diffrn_radiation_monochromator graphite
_diffrn_radiation_type MoK\a
_diffrn_radiation_wavelength 0.71073
_diffrn_reflns_av_R_equivalents 0.0412
_diffrn_reflns_av_unetI/netI 0.0483
_diffrn_reflns_limit_h_max 9
_diffrn_reflns_limit_h_min -13
_diffrn_reflns_limit_k_max 19
_diffrn_reflns_limit_k_min -15
_diffrn_reflns_limit_l_max 43
_diffrn_reflns_limit_l_min -45
_diffrn_reflns_number 29158
_diffrn_reflns_theta_full 25.35
_diffrn_reflns_theta_max 25.35
_diffrn_reflns_theta_min 3.04
_diffrn_source 'Enhance (Mo) X-ray Source'
_exptl_absorpt_coefficient_mu 0.258
_exptl_absorpt_correction_T_max 1.00000
_exptl_absorpt_correction_T_min 0.76766
_exptl_absorpt_correction_type multi-scan
_exptl_absorpt_process_details
;
CrysAlisPro, Agilent Technologies,
Version 1.171.35.11 (release 16-05-2011 CrysAlis171 .NET)
(compiled May 16 2011,17:55:39)
Empirical absorption correction using spherical harmonics,
 implemented in SCALE3 ABSPACK scaling algorithm.
;
_exptl_crystal_colour yellow
_exptl_crystal_colour_primary yellow
_exptl_crystal_density_diffrn 1.297
_exptl_crystal_density_method 'not measured'
_exptl_crystal_description plate
_exptl_crystal_F_000 2608
_exptl_crystal_size_max 0.48
_exptl_crystal_size_mid 0.35
_exptl_crystal_size_min 0.26
_platon_squeeze_details
;
;
_refine_diff_density_max 0.555
_refine_diff_density_min -0.568
_refine_diff_density_rms 0.076
_refine_ls_extinction_method none
_refine_ls_goodness_of_fit_ref 1.105
_refine_ls_hydrogen_treatment constr
_refine_ls_matrix_type full
_refine_ls_number_parameters 774
_refine_ls_number_reflns 11789
_refine_ls_number_restraints 0
_refine_ls_restrained_S_all 1.105
_refine_ls_R_factor_all 0.0906
_refine_ls_R_factor_gt 0.0695
_refine_ls_shift/su_max 0.005
_refine_ls_shift/su_mean 0.001
_refine_ls_structure_factor_coef Fsqd
_refine_ls_weighting_details 'calc w=1/[\s^2^(Fo^2^)+(0.0980P)^2^+3.8006P] where P=(Fo^2^+2Fc^2^)/3'
_refine_ls_weighting_scheme calc
_refine_ls_wR_factor_gt 0.1875
_refine_ls_wR_factor_ref 0.2005
_reflns_number_gt 8961
_reflns_number_total 11789
_reflns_threshold_expression >2sigma(I)
_cod_data_source_file c5ra28117b2.cif
_cod_data_source_block 150414_xxy_019_2
_cod_database_code 7223956
_chemical_oxdiff_formula 'c10 h10 n2 o8 f3'
_reflns_odcompleteness_completeness 99.59
_reflns_odcompleteness_iscentric 1
_reflns_odcompleteness_theta 26.32
_olex2_refinement_description
;
1. Fixed Uiso
 At 1.2 times of:
  All C(H) groups, All C(H,H) groups
 At 1.5 times of:
  All C(H,H,H) groups
2.a Secondary CH2 refined with riding coordinates:
 C7(H7A,H7B), C16(H16A,H16B), C25(H25A,H25B), C34(H34A,H34B), C43(H43A,H43B),
 C56(H56A,H56B), C57(H57A,H57B)
2.b Aromatic/amide H refined with riding coordinates:
 C2(H2), C5(H5), C10(H10), C13(H13), C19(H19), C22(H22), C28(H28), C31(H31),
 C37(H37), C40(H40), C45(H45), C48(H48), C51(H51), C54(H54)
2.c Idealised Me refined as rotating group:
 C14(H14A,H14B,H14C), C15(H15A,H15B,H15C), C23(H23A,H23B,H23C), C24(H24A,H24B,
 H24C), C32(H32A,H32B,H32C), C33(H33A,H33B,H33C), C41(H41A,H41B,H41C), C42(H42A,
 H42B,H42C)
;

loop_
_space_group_symop_id
_space_group_symop_operation_xyz
1 'x, y, z'
2 '-x, y+1/2, -z+1/2'
3 '-x, -y, -z'
4 'x, -y-1/2, z-1/2'

loop_
_atom_site_label
_atom_site_type_symbol
_atom_site_fract_x
_atom_site_fract_y
_atom_site_fract_z
_atom_site_U_iso_or_equiv
_atom_site_adp_type
_atom_site_occupancy
_atom_site_calc_flag
_atom_site_refinement_flags_posn
F1 F 0.5014(2) 0.85431(14) 0.06742(7) 0.0608(6) Uani 1 d .
F2 F 0.99797(18) 0.88321(12) 0.12132(6) 0.0464(5) Uani 1 d .
O1 O 1.03779(18) 0.58856(13) 0.13583(6) 0.0301(5) Uani 1 d .
O2 O 0.52998(18) 0.55969(13) 0.07857(6) 0.0298(5) Uani 1 d .
O3 O 1.1532(2) 0.38959(16) 0.24965(6) 0.0426(6) Uani 1 d .
O4 O 0.6824(2) 0.53160(16) 0.21096(6) 0.0430(6) Uani 1 d .
O5 O 1.1116(2) 0.10507(16) 0.19245(6) 0.0437(6) Uani 1 d .
O6 O 0.7308(2) 0.22423(18) 0.25402(7) 0.0504(7) Uani 1 d .
O7 O 0.9496(2) 0.12471(17) 0.05445(7) 0.0474(6) Uani 1 d .
O8 O 0.6245(2) 0.04356(16) 0.14252(6) 0.0462(6) Uani 1 d .
O9 O 0.9027(2) 0.42951(14) 0.02061(7) 0.0408(6) Uani 1 d .
O10 O 0.4902(2) 0.24475(15) 0.03695(7) 0.0450(6) Uani 1 d .
O11 O 1.2631(2) 0.5465(2) 0.17552(10) 0.0765(10) Uani 1 d .
O12 O 1.4010(2) 0.60876(18) 0.15254(8) 0.0545(7) Uani 1 d .
O13 O 1.3593(3) 0.90981(18) 0.17578(9) 0.0648(8) Uani 1 d .
O14 O 1.2030(3) 0.97044(18) 0.14210(9) 0.0642(8) Uani 1 d .
O15 O 0.3126(2) 0.48593(16) 0.05450(7) 0.0427(6) Uani 1 d .
O16 O 0.1678(2) 0.5471(2) 0.07561(9) 0.0692(9) Uani 1 d .
O17 O 0.1236(3) 0.8408(2) 0.05008(8) 0.0664(9) Uani 1 d .
O18 O 0.2836(3) 0.9172(2) 0.07137(10) 0.0810(10) Uani 1 d .
N1 N 1.2977(2) 0.60529(18) 0.16104(7) 0.0376(7) Uani 1 d .
N2 N 1.2567(3) 0.90817(19) 0.15593(8) 0.0406(7) Uani 1 d .
N3 N 0.2676(2) 0.5468(2) 0.06576(7) 0.0387(7) Uani 1 d .
N4 N 0.2366(3) 0.8508(2) 0.06171(8) 0.0499(8) Uani 1 d .
C1 C 0.9074(2) 0.58051(18) 0.12163(8) 0.0235(6) Uani 1 d .
C2 C 0.8691(3) 0.55881(18) 0.08590(8) 0.0246(6) Uani 1 d .
H2 H 0.9294 0.5497 0.0716 0.030 Uiso 1 calc R
C3 C 0.7417(3) 0.55009(17) 0.07047(7) 0.0228(6) Uani 1 d .
C4 C 0.6604(3) 0.56662(18) 0.09316(8) 0.0245(6) Uani 1 d .
C5 C 0.6989(3) 0.58547(18) 0.12912(8) 0.0251(6) Uani 1 d .
H5 H 0.6386 0.5939 0.1434 0.030 Uiso 1 calc R
C6 C 0.8265(3) 0.59233(18) 0.14490(8) 0.0248(6) Uani 1 d .
C7 C 0.8721(3) 0.61035(19) 0.18464(8) 0.0289(7) Uani 1 d .
H7A H 0.8095 0.6459 0.1929 0.035 Uiso 1 calc R
H7B H 0.9511 0.6427 0.1881 0.035 Uiso 1 calc R
C8 C 0.8948(3) 0.53201(18) 0.20802(7) 0.0269(6) Uani 1 d .
C9 C 0.7988(3) 0.4940(2) 0.22082(8) 0.0319(7) Uani 1 d .
C10 C 0.8215(3) 0.4233(2) 0.24241(8) 0.0335(7) Uani 1 d .
H10 H 0.7548 0.3985 0.2511 0.040 Uiso 1 calc R
C11 C 0.9408(3) 0.3877(2) 0.25157(8) 0.0303(7) Uani 1 d .
C12 C 1.0361(3) 0.4261(2) 0.23883(8) 0.0306(7) Uani 1 d .
C13 C 1.0139(3) 0.4971(2) 0.21717(8) 0.0302(7) Uani 1 d .
H13 H 1.0807 0.5220 0.2085 0.036 Uiso 1 calc R
C14 C 1.2494(4) 0.4180(3) 0.23273(12) 0.0569(11) Uani 1 d .
H14A H 1.2219 0.4122 0.2065 0.085 Uiso 1 calc GR
H14B H 1.3251 0.3844 0.2412 0.085 Uiso 1 calc GR
H14C H 1.2677 0.4771 0.2388 0.085 Uiso 1 calc GR
C15 C 0.5813(3) 0.4923(3) 0.22317(13) 0.0626(12) Uani 1 d .
H15A H 0.5033 0.5227 0.2135 0.094 Uiso 1 calc GR
H15B H 0.5984 0.4934 0.2496 0.094 Uiso 1 calc GR
H15C H 0.5729 0.4341 0.2148 0.094 Uiso 1 calc GR
C16 C 0.9610(3) 0.3068(2) 0.27295(8) 0.0356(7) Uani 1 d .
H16A H 1.0473 0.3055 0.2879 0.043 Uiso 1 calc R
H16B H 0.9020 0.3041 0.2894 0.043 Uiso 1 calc R
C17 C 0.9409(3) 0.2321(2) 0.24799(8) 0.0325(7) Uani 1 d .
C18 C 0.8241(3) 0.1930(2) 0.23813(8) 0.0361(8) Uani 1 d .
C19 C 0.8068(3) 0.1263(2) 0.21415(8) 0.0373(8) Uani 1 d .
H19 H 0.7272 0.0998 0.2080 0.045 Uiso 1 calc R
C20 C 0.9034(3) 0.0972(2) 0.19883(8) 0.0326(7) Uani 1 d .
C21 C 1.0190(3) 0.1360(2) 0.20847(8) 0.0327(7) Uani 1 d .
C22 C 1.0373(3) 0.2020(2) 0.23274(8) 0.0318(7) Uani 1 d .
H22 H 1.1175 0.2275 0.2392 0.038 Uiso 1 calc R
C23 C 1.2323(4) 0.1397(3) 0.20349(12) 0.0590(11) Uani 1 d .
H23A H 1.2899 0.1111 0.1910 0.089 Uiso 1 calc GR
H23B H 1.2615 0.1325 0.2296 0.089 Uiso 1 calc GR
H23C H 1.2296 0.1996 0.1975 0.089 Uiso 1 calc GR
C24 C 0.6079(4) 0.1956(4) 0.24036(15) 0.0814(16) Uani 1 d .
H24A H 0.5867 0.2027 0.2141 0.122 Uiso 1 calc GR
H24B H 0.5493 0.2280 0.2512 0.122 Uiso 1 calc GR
H24C H 0.6021 0.1361 0.2463 0.122 Uiso 1 calc GR
C25 C 0.8809(4) 0.0243(2) 0.17226(8) 0.0395(8) Uani 1 d .
H25A H 0.9604 -0.0063 0.1736 0.047 Uiso 1 calc R
H25B H 0.8202 -0.0150 0.1792 0.047 Uiso 1 calc R
C26 C 0.8312(3) 0.05340(19) 0.13387(8) 0.0316(7) Uani 1 d .
C27 C 0.7034(3) 0.0643(2) 0.11980(8) 0.0348(7) Uani 1 d .
C28 C 0.6607(3) 0.0952(2) 0.08517(8) 0.0331(7) Uani 1 d .
H28 H 0.5733 0.1018 0.0760 0.040 Uiso 1 calc R
C29 C 0.7437(3) 0.11673(18) 0.06365(8) 0.0303(7) Uani 1 d .
C30 C 0.8711(3) 0.1043(2) 0.07719(8) 0.0331(7) Uani 1 d .
C31 C 0.9135(3) 0.07293(19) 0.11188(8) 0.0335(7) Uani 1 d .
H31 H 1.0008 0.0646 0.1207 0.040 Uiso 1 calc R
C32 C 1.0773(5) 0.1008(4) 0.06484(15) 0.0848(17) Uani 1 d .
H32A H 1.1212 0.1178 0.0460 0.127 Uiso 1 calc GR
H32B H 1.0830 0.0399 0.0680 0.127 Uiso 1 calc GR
H32C H 1.1157 0.1284 0.0876 0.127 Uiso 1 calc GR
C33 C 0.4954(4) 0.0599(3) 0.12979(13) 0.0684(13) Uani 1 d .
H33A H 0.4637 0.0267 0.1079 0.103 Uiso 1 calc GR
H33B H 0.4831 0.1197 0.1241 0.103 Uiso 1 calc GR
H33C H 0.4499 0.0445 0.1484 0.103 Uiso 1 calc GR
C34 C 0.6964(3) 0.1538(2) 0.02635(8) 0.0376(8) Uani 1 d .
H34A H 0.6104 0.1333 0.0164 0.045 Uiso 1 calc R
H34B H 0.7506 0.1348 0.0101 0.045 Uiso 1 calc R
C35 C 0.6957(3) 0.24920(19) 0.02753(7) 0.0300(7) Uani 1 d .
C36 C 0.5901(3) 0.2931(2) 0.03307(8) 0.0319(7) Uani 1 d .
C37 C 0.5917(3) 0.38037(19) 0.03397(8) 0.0286(7) Uani 1 d .
H37 H 0.5197 0.4096 0.0375 0.034 Uiso 1 calc R
C38 C 0.6963(3) 0.42573(19) 0.02985(7) 0.0261(6) Uani 1 d .
C39 C 0.8016(3) 0.38136(19) 0.02484(7) 0.0286(7) Uani 1 d .
C40 C 0.7999(3) 0.2949(2) 0.02372(8) 0.0313(7) Uani 1 d .
H40 H 0.8721 0.2658 0.0202 0.038 Uiso 1 calc R
C41 C 1.0138(3) 0.3867(3) 0.01769(11) 0.0471(9) Uani 1 d .
H41A H 0.9970 0.3514 -0.0040 0.071 Uiso 1 calc GR
H41B H 1.0422 0.3515 0.0391 0.071 Uiso 1 calc GR
H41C H 1.0790 0.4277 0.0159 0.071 Uiso 1 calc GR
C42 C 0.3822(4) 0.2866(3) 0.04301(13) 0.0587(11) Uani 1 d .
H42A H 0.3470 0.3219 0.0221 0.088 Uiso 1 calc GR
H42B H 0.4051 0.3217 0.0646 0.088 Uiso 1 calc GR
H42C H 0.3197 0.2451 0.0465 0.088 Uiso 1 calc GR
C43 C 0.6972(3) 0.52042(19) 0.03196(7) 0.0268(6) Uani 1 d .
H43A H 0.7530 0.5431 0.0169 0.032 Uiso 1 calc R
H43B H 0.6117 0.5420 0.0222 0.032 Uiso 1 calc R
C44 C 1.0853(3) 0.66747(19) 0.13819(8) 0.0274(6) Uani 1 d .
C45 C 1.0157(3) 0.7391(2) 0.12728(8) 0.0322(7) Uani 1 d .
H45 H 0.9288 0.7349 0.1168 0.039 Uiso 1 calc R
C46 C 1.0726(3) 0.8157(2) 0.13168(8) 0.0313(7) Uani 1 d .
C47 C 1.1965(3) 0.8269(2) 0.14726(8) 0.0325(7) Uani 1 d .
C48 C 1.2695(3) 0.7556(2) 0.15637(8) 0.0323(7) Uani 1 d .
H48 H 1.3569 0.7610 0.1659 0.039 Uiso 1 calc R
C49 C 1.2159(3) 0.6777(2) 0.15160(8) 0.0299(7) Uani 1 d .
C50 C 0.4633(3) 0.6315(2) 0.07286(7) 0.0271(6) Uani 1 d .
C51 C 0.5180(3) 0.7100(2) 0.07274(9) 0.0355(7) Uani 1 d .
H51 H 0.6062 0.7146 0.0756 0.043 Uiso 1 calc R
C52 C 0.4453(3) 0.7811(2) 0.06858(9) 0.0386(8) Uani 1 d .
C53 C 0.3156(3) 0.7763(2) 0.06486(8) 0.0372(8) Uani 1 d .
C54 C 0.2609(3) 0.6989(2) 0.06379(8) 0.0364(8) Uani 1 d .
H54 H 0.1726 0.6948 0.0606 0.044 Uiso 1 calc R
C55 C 0.3319(3) 0.6273(2) 0.06725(8) 0.0304(7) Uani 1 d .
Cl1 Cl 0.80480(12) 0.79114(7) 0.04465(3) 0.0691(3) Uani 1 d .
Cl2 Cl 0.69561(16) 0.93561(8) 0.00302(4) 0.0884(4) Uani 1 d .
C56 C 0.7927(5) 0.9014(3) 0.04294(13) 0.0718(13) Uani 1 d .
H56A H 0.7591 0.9214 0.0637 0.086 Uiso 1 calc R
H56B H 0.8770 0.9259 0.0451 0.086 Uiso 1 calc R
Cl3 Cl 0.73277(11) 0.82655(7) 0.14052(3) 0.0606(3) Uani 1 d .
Cl4 Cl 0.60934(9) 0.75820(6) 0.19508(3) 0.0528(3) Uani 1 d .
C57 C 0.6466(4) 0.8485(3) 0.17307(13) 0.0590(11) Uani 1 d .
H57A H 0.5681 0.8773 0.1614 0.071 Uiso 1 calc R
H57B H 0.6952 0.8872 0.1912 0.071 Uiso 1 calc R

loop_
_atom_site_aniso_label
_atom_site_aniso_U_11
_atom_site_aniso_U_22
_atom_site_aniso_U_33
_atom_site_aniso_U_23
_atom_site_aniso_U_13
_atom_site_aniso_U_12
F1 0.0537(14) 0.0368(12) 0.0895(17) 0.0107(11) 0.0102(12) 0.0094(10)
F2 0.0338(11) 0.0291(10) 0.0737(14) 0.0028(9) 0.0055(10) 0.0055(8)
O1 0.0139(10) 0.0329(12) 0.0397(12) -0.0015(9) -0.0021(8) 0.0006(9)
O2 0.0146(10) 0.0320(12) 0.0392(11) -0.0035(9) -0.0018(8) 0.0014(9)
O3 0.0301(12) 0.0465(15) 0.0493(14) 0.0144(11) 0.0045(10) 0.0136(11)
O4 0.0273(12) 0.0500(15) 0.0515(14) 0.0140(11) 0.0079(10) 0.0115(11)
O5 0.0401(14) 0.0461(15) 0.0468(13) -0.0076(11) 0.0134(11) 0.0052(11)
O6 0.0394(14) 0.0640(18) 0.0506(15) -0.0106(12) 0.0162(12) -0.0013(13)
O7 0.0456(15) 0.0532(16) 0.0490(14) 0.0135(12) 0.0227(12) 0.0111(12)
O8 0.0451(15) 0.0494(15) 0.0468(14) 0.0086(11) 0.0160(11) -0.0065(12)
O9 0.0339(13) 0.0319(13) 0.0622(15) 0.0049(11) 0.0231(11) 0.0006(10)
O10 0.0328(13) 0.0320(13) 0.0679(16) -0.0006(11) 0.0058(11) -0.0085(10)
O11 0.0300(15) 0.072(2) 0.124(3) 0.049(2) 0.0094(16) 0.0060(14)
O12 0.0242(13) 0.0653(18) 0.0754(18) 0.0193(14) 0.0139(12) 0.0075(12)
O13 0.0476(17) 0.0492(17) 0.087(2) -0.0036(15) -0.0086(15) -0.0143(14)
O14 0.0466(17) 0.0357(16) 0.106(2) -0.0035(15) 0.0062(16) -0.0049(13)
O15 0.0229(12) 0.0491(15) 0.0536(14) -0.0122(12) 0.0029(10) -0.0010(11)
O16 0.0292(14) 0.080(2) 0.107(2) -0.0212(18) 0.0343(15) -0.0083(14)
O17 0.0442(17) 0.084(2) 0.0719(19) 0.0133(16) 0.0141(14) 0.0370(16)
O18 0.076(2) 0.056(2) 0.105(3) -0.0160(19) 0.0071(19) 0.0298(18)
N1 0.0197(14) 0.0408(17) 0.0459(16) 0.0157(13) -0.0070(12) -0.0055(12)
N2 0.0273(15) 0.0347(17) 0.0605(18) -0.0017(14) 0.0112(14) -0.0078(13)
N3 0.0199(14) 0.0548(19) 0.0387(15) -0.0085(13) 0.0006(11) -0.0024(13)
N4 0.055(2) 0.061(2) 0.0354(16) 0.0047(15) 0.0125(15) 0.0282(18)
C1 0.0118(13) 0.0229(15) 0.0331(15) 0.0008(12) -0.0011(11) -0.0001(11)
C2 0.0186(14) 0.0239(15) 0.0310(15) 0.0025(12) 0.0046(11) 0.0007(12)
C3 0.0181(14) 0.0198(14) 0.0279(14) 0.0015(11) -0.0005(11) -0.0003(11)
C4 0.0149(14) 0.0221(15) 0.0340(15) 0.0007(12) -0.0005(11) 0.0013(11)
C5 0.0197(14) 0.0251(15) 0.0300(15) -0.0016(12) 0.0046(12) 0.0027(12)
C6 0.0213(15) 0.0193(14) 0.0312(15) -0.0022(11) -0.0001(12) 0.0025(11)
C7 0.0268(16) 0.0258(16) 0.0315(15) -0.0042(12) 0.0008(12) 0.0057(13)
C8 0.0271(16) 0.0249(15) 0.0257(14) -0.0066(11) -0.0009(12) 0.0037(12)
C9 0.0271(17) 0.0365(18) 0.0290(15) -0.0029(13) -0.0008(13) 0.0088(14)
C10 0.0320(18) 0.0361(18) 0.0320(16) -0.0018(13) 0.0065(13) -0.0004(14)
C11 0.0361(18) 0.0284(16) 0.0233(14) -0.0044(12) -0.0006(12) 0.0036(14)
C12 0.0278(16) 0.0307(17) 0.0298(15) -0.0048(13) -0.0016(13) 0.0069(13)
C13 0.0272(16) 0.0315(17) 0.0301(15) -0.0018(13) 0.0022(12) 0.0026(13)
C14 0.036(2) 0.068(3) 0.068(3) 0.027(2) 0.0141(19) 0.022(2)
C15 0.028(2) 0.081(3) 0.079(3) 0.026(2) 0.0130(19) 0.009(2)
C16 0.0386(19) 0.0375(19) 0.0291(15) 0.0024(13) 0.0037(13) 0.0053(15)
C17 0.0402(19) 0.0308(17) 0.0248(15) 0.0076(12) 0.0032(13) 0.0045(14)
C18 0.0386(19) 0.0413(19) 0.0292(15) 0.0049(14) 0.0095(14) 0.0055(15)
C19 0.0394(19) 0.0373(19) 0.0342(17) 0.0079(14) 0.0059(14) -0.0040(15)
C20 0.044(2) 0.0276(16) 0.0236(14) 0.0073(12) 0.0029(13) 0.0009(14)
C21 0.0426(19) 0.0295(17) 0.0261(15) 0.0062(13) 0.0073(13) 0.0066(14)
C22 0.0362(18) 0.0282(16) 0.0296(15) 0.0059(13) 0.0043(13) 0.0028(14)
C23 0.046(2) 0.066(3) 0.070(3) -0.014(2) 0.023(2) 0.002(2)
C24 0.048(3) 0.118(5) 0.085(3) -0.027(3) 0.030(2) -0.010(3)
C25 0.057(2) 0.0271(17) 0.0333(17) 0.0045(13) 0.0067(15) -0.0021(16)
C26 0.0422(19) 0.0202(15) 0.0308(16) 0.0000(12) 0.0042(14) -0.0016(13)
C27 0.042(2) 0.0280(17) 0.0361(17) -0.0015(13) 0.0114(14) -0.0072(14)
C28 0.0349(18) 0.0265(16) 0.0367(17) -0.0005(13) 0.0051(14) -0.0021(14)
C29 0.0411(18) 0.0191(15) 0.0299(15) -0.0017(12) 0.0057(13) 0.0017(13)
C30 0.0432(19) 0.0245(16) 0.0341(16) 0.0006(13) 0.0137(14) 0.0025(14)
C31 0.0372(18) 0.0258(16) 0.0364(17) 0.0008(13) 0.0056(14) 0.0026(14)
C32 0.060(3) 0.116(5) 0.091(4) 0.039(3) 0.044(3) 0.030(3)
C33 0.049(3) 0.087(4) 0.078(3) 0.020(3) 0.032(2) -0.003(2)
C34 0.049(2) 0.0318(18) 0.0300(16) -0.0013(13) 0.0041(14) 0.0019(15)
C35 0.0402(18) 0.0260(16) 0.0210(14) -0.0011(11) 0.0002(12) 0.0000(14)
C36 0.0302(17) 0.0315(17) 0.0301(15) 0.0010(13) -0.0023(13) -0.0039(14)
C37 0.0261(16) 0.0279(16) 0.0280(15) -0.0004(12) -0.0024(12) 0.0015(13)
C38 0.0297(16) 0.0277(16) 0.0181(13) 0.0012(11) -0.0012(11) 0.0003(13)
C39 0.0339(17) 0.0294(16) 0.0232(14) 0.0028(12) 0.0076(12) 0.0015(13)
C40 0.0366(18) 0.0325(17) 0.0255(15) 0.0000(12) 0.0079(13) 0.0063(14)
C41 0.0348(19) 0.048(2) 0.062(2) 0.0001(18) 0.0170(17) 0.0028(17)
C42 0.034(2) 0.049(2) 0.094(3) 0.001(2) 0.018(2) -0.0121(18)
C43 0.0248(16) 0.0264(16) 0.0271(14) 0.0026(12) 0.0013(12) 0.0023(12)
C44 0.0246(15) 0.0289(16) 0.0270(14) -0.0014(12) 0.0018(12) -0.0025(13)
C45 0.0203(15) 0.0376(19) 0.0357(16) -0.0015(13) -0.0005(12) 0.0044(13)
C46 0.0275(16) 0.0369(18) 0.0291(15) 0.0012(13) 0.0052(12) -0.0024(14)
C47 0.0322(17) 0.0323(18) 0.0354(16) -0.0006(13) 0.0124(13) -0.0058(14)
C48 0.0190(15) 0.044(2) 0.0325(16) 0.0025(14) 0.0033(12) -0.0054(14)
C49 0.0196(15) 0.0370(18) 0.0313(15) 0.0015(13) 0.0017(12) 0.0012(13)
C50 0.0196(15) 0.0364(17) 0.0232(14) -0.0033(12) 0.0000(11) 0.0057(13)
C51 0.0226(16) 0.041(2) 0.0405(17) 0.0035(14) 0.0018(13) 0.0057(14)
C52 0.039(2) 0.037(2) 0.0370(17) 0.0024(14) 0.0029(14) 0.0085(16)
C53 0.0366(19) 0.049(2) 0.0243(15) 0.0006(14) 0.0037(13) 0.0214(16)
C54 0.0240(16) 0.059(2) 0.0244(15) -0.0027(14) 0.0015(12) 0.0136(16)
C55 0.0196(15) 0.0434(19) 0.0263(15) -0.0039(13) 0.0010(12) 0.0039(14)
Cl1 0.0738(8) 0.0561(7) 0.0741(7) -0.0033(5) 0.0084(6) -0.0028(6)
Cl2 0.1267(12) 0.0566(7) 0.0733(8) -0.0063(6) 0.0027(8) 0.0076(7)
C56 0.089(4) 0.052(3) 0.070(3) -0.008(2) 0.007(3) -0.018(3)
Cl3 0.0744(7) 0.0541(6) 0.0585(6) -0.0118(5) 0.0256(5) -0.0046(5)
Cl4 0.0358(5) 0.0435(5) 0.0792(7) 0.0062(5) 0.0125(4) -0.0031(4)
C57 0.056(3) 0.039(2) 0.092(3) -0.001(2) 0.038(2) -0.0032(19)

loop_
_atom_type_symbol
_atom_type_description
_atom_type_scat_dispersion_real
_atom_type_scat_dispersion_imag
_atom_type_scat_source
C C 0.0033 0.0016 'International Tables Vol C Tables 4.2.6.8 and 6.1.1.4'
H H 0.0000 0.0000 'International Tables Vol C Tables 4.2.6.8 and 6.1.1.4'
Cl Cl 0.1484 0.1585 'International Tables Vol C Tables 4.2.6.8 and 6.1.1.4'
F F 0.0171 0.0103 'International Tables Vol C Tables 4.2.6.8 and 6.1.1.4'
N N 0.0061 0.0033 'International Tables Vol C Tables 4.2.6.8 and 6.1.1.4'
O O 0.0106 0.0060 'International Tables Vol C Tables 4.2.6.8 and 6.1.1.4'

loop_
_geom_angle_atom_site_label_1
_geom_angle_atom_site_label_2
_geom_angle_atom_site_label_3
_geom_angle
C44 O1 C1 116.7(2)
C50 O2 C4 117.4(2)
C12 O3 C14 117.4(3)
C9 O4 C15 117.0(3)
C21 O5 C23 117.4(3)
C18 O6 C24 117.3(3)
C30 O7 C32 118.1(3)
C27 O8 C33 117.0(3)
C39 O9 C41 117.5(3)
C36 O10 C42 117.7(3)
O11 N1 O12 123.6(3)
O11 N1 C49 119.9(3)
O12 N1 C49 116.5(3)
O13 N2 O14 123.3(3)
O13 N2 C47 118.2(3)
O14 N2 C47 118.5(3)
O15 N3 O16 124.6(3)
O15 N3 C55 119.4(3)
O16 N3 C55 115.9(3)
O17 N4 C53 117.1(4)
O18 N4 O17 123.7(3)
O18 N4 C53 119.1(3)
C2 C1 O1 117.7(2)
C2 C1 C6 124.1(3)
C6 C1 O1 118.2(2)
C1 C2 H2 119.9
C1 C2 C3 120.1(3)
C3 C2 H2 119.9
C2 C3 C43 121.2(3)
C4 C3 C2 115.9(3)
C4 C3 C43 122.8(2)
C3 C4 O2 117.9(2)
C5 C4 O2 118.2(3)
C5 C4 C3 123.9(3)
C4 C5 H5 119.8
C4 C5 C6 120.4(3)
C6 C5 H5 119.8
C1 C6 C5 115.5(3)
C1 C6 C7 122.7(3)
C5 C6 C7 121.7(3)
C6 C7 H7A 108.8
C6 C7 H7B 108.8
C6 C7 C8 113.7(2)
H7A C7 H7B 107.7
C8 C7 H7A 108.8
C8 C7 H7B 108.8
C9 C8 C7 121.5(3)
C13 C8 C7 120.0(3)
C13 C8 C9 118.5(3)
O4 C9 C8 116.0(3)
O4 C9 C10 123.3(3)
C10 C9 C8 120.7(3)
C9 C10 H10 119.5
C9 C10 C11 121.1(3)
C11 C10 H10 119.5
C10 C11 C16 119.9(3)
C12 C11 C10 117.9(3)
C12 C11 C16 122.0(3)
O3 C12 C13 123.3(3)
C11 C12 O3 115.5(3)
C11 C12 C13 121.2(3)
C8 C13 C12 120.5(3)
C8 C13 H13 119.7
C12 C13 H13 119.7
O3 C14 H14A 109.5
O3 C14 H14B 109.5
O3 C14 H14C 109.5
H14A C14 H14B 109.5
H14A C14 H14C 109.5
H14B C14 H14C 109.5
O4 C15 H15A 109.5
O4 C15 H15B 109.5
O4 C15 H15C 109.5
H15A C15 H15B 109.5
H15A C15 H15C 109.5
H15B C15 H15C 109.5
C11 C16 H16A 109.5
C11 C16 H16B 109.5
H16A C16 H16B 108.1
C17 C16 C11 110.7(2)
C17 C16 H16A 109.5
C17 C16 H16B 109.5
C18 C17 C16 121.4(3)
C22 C17 C16 120.8(3)
C22 C17 C18 117.8(3)
O6 C18 C17 116.1(3)
O6 C18 C19 123.5(3)
C19 C18 C17 120.4(3)
C18 C19 H19 119.3
C18 C19 C20 121.4(3)
C20 C19 H19 119.3
C19 C20 C25 120.1(3)
C21 C20 C19 118.3(3)
C21 C20 C25 121.6(3)
O5 C21 C20 116.1(3)
O5 C21 C22 123.4(3)
C20 C21 C22 120.5(3)
C17 C22 H22 119.2
C21 C22 C17 121.6(3)
C21 C22 H22 119.2
O5 C23 H23A 109.5
O5 C23 H23B 109.5
O5 C23 H23C 109.5
H23A C23 H23B 109.5
H23A C23 H23C 109.5
H23B C23 H23C 109.5
O6 C24 H24A 109.5
O6 C24 H24B 109.5
O6 C24 H24C 109.5
H24A C24 H24B 109.5
H24A C24 H24C 109.5
H24B C24 H24C 109.5
C20 C25 H25A 109.2
C20 C25 H25B 109.2
H25A C25 H25B 107.9
C26 C25 C20 112.1(3)
C26 C25 H25A 109.2
C26 C25 H25B 109.2
C27 C26 C25 121.9(3)
C31 C26 C25 120.1(3)
C31 C26 C27 118.0(3)
O8 C27 C26 116.1(3)
O8 C27 C28 123.1(3)
C28 C27 C26 120.8(3)
C27 C28 H28 119.5
C27 C28 C29 121.0(3)
C29 C28 H28 119.5
C28 C29 C30 118.6(3)
C28 C29 C34 120.6(3)
C30 C29 C34 120.8(3)
O7 C30 C29 116.4(3)
O7 C30 C31 123.4(3)
C31 C30 C29 120.2(3)
C26 C31 C30 121.4(3)
C26 C31 H31 119.3
C30 C31 H31 119.3
O7 C32 H32A 109.5
O7 C32 H32B 109.5
O7 C32 H32C 109.5
H32A C32 H32B 109.5
H32A C32 H32C 109.5
H32B C32 H32C 109.5
O8 C33 H33A 109.5
O8 C33 H33B 109.5
O8 C33 H33C 109.5
H33A C33 H33B 109.5
H33A C33 H33C 109.5
H33B C33 H33C 109.5
C29 C34 H34A 109.3
C29 C34 H34B 109.4
C29 C34 C35 111.4(2)
H34A C34 H34B 108.0
C35 C34 H34A 109.3
C35 C34 H34B 109.3
C36 C35 C34 120.8(3)
C40 C35 C34 120.9(3)
C40 C35 C36 118.4(3)
O10 C36 C35 115.9(3)
O10 C36 C37 124.4(3)
C37 C36 C35 119.7(3)
C36 C37 H37 119.2
C38 C37 C36 121.5(3)
C38 C37 H37 119.2
C37 C38 C39 118.3(3)
C37 C38 C43 120.6(3)
C39 C38 C43 121.1(3)
O9 C39 C38 115.9(3)
O9 C39 C40 123.8(3)
C40 C39 C38 120.2(3)
C35 C40 H40 119.1
C39 C40 C35 121.8(3)
C39 C40 H40 119.1
O9 C41 H41A 109.5
O9 C41 H41B 109.5
O9 C41 H41C 109.5
H41A C41 H41B 109.5
H41A C41 H41C 109.5
H41B C41 H41C 109.5
O10 C42 H42A 109.5
O10 C42 H42B 109.5
O10 C42 H42C 109.5
H42A C42 H42B 109.5
H42A C42 H42C 109.5
H42B C42 H42C 109.5
C3 C43 C38 111.2(2)
C3 C43 H43A 109.4
C3 C43 H43B 109.4
C38 C43 H43A 109.4
C38 C43 H43B 109.4
H43A C43 H43B 108.0
O1 C44 C45 124.5(3)
O1 C44 C49 118.2(3)
C45 C44 C49 117.3(3)
C44 C45 H45 120.2
C46 C45 C44 119.7(3)
C46 C45 H45 120.2
F2 C46 C45 116.4(3)
F2 C46 C47 119.9(3)
C45 C46 C47 123.6(3)
C46 C47 N2 124.8(3)
C46 C47 C48 117.6(3)
C48 C47 N2 117.6(3)
C47 C48 H48 119.9
C49 C48 C47 120.2(3)
C49 C48 H48 119.9
C44 C49 N1 120.9(3)
C48 C49 N1 117.6(3)
C48 C49 C44 121.4(3)
O2 C50 C51 123.1(3)
O2 C50 C55 118.9(3)
C51 C50 C55 118.0(3)
C50 C51 H51 119.8
C52 C51 C50 120.3(3)
C52 C51 H51 119.8
F1 C52 C51 118.1(3)
F1 C52 C53 120.9(3)
C51 C52 C53 121.1(3)
C52 C53 N4 122.3(4)
C54 C53 N4 119.0(3)
C54 C53 C52 118.8(3)
C53 C54 H54 119.6
C53 C54 C55 120.9(3)
C55 C54 H54 119.6
C50 C55 N3 121.0(3)
C54 C55 N3 118.1(3)
C54 C55 C50 120.9(3)
Cl1 C56 H56A 109.2
Cl1 C56 H56B 109.2
Cl2 C56 Cl1 111.9(2)
Cl2 C56 H56A 109.2
Cl2 C56 H56B 109.2
H56A C56 H56B 107.9
Cl3 C57 Cl4 112.9(2)
Cl3 C57 H57A 109.0
Cl3 C57 H57B 109.0
Cl4 C57 H57A 109.0
Cl4 C57 H57B 109.0
H57A C57 H57B 107.8

loop_
_geom_bond_atom_site_label_1
_geom_bond_atom_site_label_2
_geom_bond_distance
F1 C52 1.323(4)
F2 C46 1.357(4)
O1 C1 1.418(3)
O1 C44 1.357(4)
O2 C4 1.418(3)
O2 C50 1.350(4)
O3 C12 1.386(4)
O3 C14 1.420(5)
O4 C9 1.384(4)
O4 C15 1.433(5)
O5 C21 1.380(4)
O5 C23 1.409(5)
O6 C18 1.386(4)
O6 C24 1.409(5)
O7 C30 1.381(4)
O7 C32 1.419(5)
O8 C27 1.385(4)
O8 C33 1.415(5)
O9 C39 1.384(4)
O9 C41 1.419(4)
O10 C36 1.372(4)
O10 C42 1.419(5)
O11 N1 1.189(4)
O12 N1 1.243(4)
O13 N2 1.209(4)
O14 N2 1.213(4)
O15 N3 1.207(4)
O16 N3 1.229(4)
O17 N4 1.230(4)
O18 N4 1.199(5)
N1 C49 1.457(4)
N2 C47 1.458(4)
N3 C55 1.459(4)
N4 C53 1.459(4)
C1 C2 1.373(4)
C1 C6 1.392(4)
C2 H2 0.9500
C2 C3 1.397(4)
C3 C4 1.390(4)
C3 C43 1.511(4)
C4 C5 1.370(4)
C5 H5 0.9500
C5 C6 1.399(4)
C6 C7 1.509(4)
C7 H7A 0.9900
C7 H7B 0.9900
C7 C8 1.521(4)
C8 C9 1.388(5)
C8 C13 1.390(4)
C9 C10 1.384(5)
C10 H10 0.9500
C10 C11 1.397(4)
C11 C12 1.382(5)
C11 C16 1.514(4)
C12 C13 1.389(4)
C13 H13 0.9500
C14 H14A 0.9800
C14 H14B 0.9800
C14 H14C 0.9800
C15 H15A 0.9800
C15 H15B 0.9800
C15 H15C 0.9800
C16 H16A 0.9900
C16 H16B 0.9900
C16 C17 1.508(5)
C17 C18 1.397(5)
C17 C22 1.393(5)
C18 C19 1.385(5)
C19 H19 0.9500
C19 C20 1.392(5)
C20 C21 1.384(5)
C20 C25 1.522(5)
C21 C22 1.384(5)
C22 H22 0.9500
C23 H23A 0.9800
C23 H23B 0.9800
C23 H23C 0.9800
C24 H24A 0.9800
C24 H24B 0.9800
C24 H24C 0.9800
C25 H25A 0.9900
C25 H25B 0.9900
C25 C26 1.512(4)
C26 C27 1.395(5)
C26 C31 1.389(5)
C27 C28 1.385(5)
C28 H28 0.9500
C28 C29 1.389(5)
C29 C30 1.392(5)
C29 C34 1.516(4)
C30 C31 1.390(4)
C31 H31 0.9500
C32 H32A 0.9800
C32 H32B 0.9800
C32 H32C 0.9800
C33 H33A 0.9800
C33 H33B 0.9800
C33 H33C 0.9800
C34 H34A 0.9900
C34 H34B 0.9900
C34 C35 1.522(4)
C35 C36 1.405(5)
C35 C40 1.386(5)
C36 C37 1.392(4)
C37 H37 0.9500
C37 C38 1.391(4)
C38 C39 1.399(4)
C38 C43 1.512(4)
C39 C40 1.380(4)
C40 H40 0.9500
C41 H41A 0.9800
C41 H41B 0.9800
C41 H41C 0.9800
C42 H42A 0.9800
C42 H42B 0.9800
C42 H42C 0.9800
C43 H43A 0.9900
C43 H43B 0.9900
C44 C45 1.386(4)
C44 C49 1.419(4)
C45 H45 0.9500
C45 C46 1.364(5)
C46 C47 1.369(4)
C47 C48 1.389(5)
C48 H48 0.9500
C48 C49 1.369(5)
C50 C51 1.388(5)
C50 C55 1.409(4)
C51 H51 0.9500
C51 C52 1.374(5)
C52 C53 1.398(5)
C53 C54 1.367(5)
C54 H54 0.9500
C54 C55 1.371(5)
Cl1 C56 1.763(5)
Cl2 C56 1.738(5)
C56 H56A 0.9900
C56 H56B 0.9900
Cl3 C57 1.743(4)
Cl4 C57 1.755(4)
C57 H57A 0.9900
C57 H57B 0.9900

loop_
_geom_torsion_atom_site_label_1
_geom_torsion_atom_site_label_2
_geom_torsion_atom_site_label_3
_geom_torsion_atom_site_label_4
_geom_torsion
F1 C52 C53 N4 -3.7(5)
F1 C52 C53 C54 175.6(3)
F2 C46 C47 N2 3.8(5)
F2 C46 C47 C48 -178.1(3)
O1 C1 C2 C3 -179.9(2)
O1 C1 C6 C5 178.6(2)
O1 C1 C6 C7 -2.1(4)
O1 C44 C45 C46 178.4(3)
O1 C44 C49 N1 2.7(4)
O1 C44 C49 C48 -176.8(3)
O2 C4 C5 C6 179.5(3)
O2 C50 C51 C52 -176.7(3)
O2 C50 C55 N3 -3.1(4)
O2 C50 C55 C54 175.5(3)
O3 C12 C13 C8 -178.3(3)
O4 C9 C10 C11 180.0(3)
O5 C21 C22 C17 179.2(3)
O6 C18 C19 C20 179.9(3)
O7 C30 C31 C26 179.9(3)
O8 C27 C28 C29 178.7(3)
O9 C39 C40 C35 -179.0(3)
O10 C36 C37 C38 180.0(3)
O11 N1 C49 C44 -38.9(5)
O11 N1 C49 C48 140.6(4)
O12 N1 C49 C44 139.7(3)
O12 N1 C49 C48 -40.7(4)
O13 N2 C47 C46 165.8(3)
O13 N2 C47 C48 -12.4(5)
O14 N2 C47 C46 -16.3(5)
O14 N2 C47 C48 165.6(3)
O15 N3 C55 C50 -30.6(4)
O15 N3 C55 C54 150.7(3)
O16 N3 C55 C50 151.0(3)
O16 N3 C55 C54 -27.6(4)
O17 N4 C53 C52 163.1(3)
O17 N4 C53 C54 -16.2(4)
O18 N4 C53 C52 -19.0(5)
O18 N4 C53 C54 161.7(3)
N2 C47 C48 C49 174.6(3)
N4 C53 C54 C55 -178.9(3)
C1 O1 C44 C45 -1.0(4)
C1 O1 C44 C49 -178.7(3)
C1 C2 C3 C4 1.5(4)
C1 C2 C3 C43 -175.7(3)
C1 C6 C7 C8 -89.6(4)
C2 C1 C6 C5 -3.6(4)
C2 C1 C6 C7 175.7(3)
C2 C3 C4 O2 179.2(2)
C2 C3 C4 C5 -3.9(4)
C2 C3 C43 C38 84.9(3)
C3 C4 C5 C6 2.5(5)
C4 O2 C50 C51 14.9(4)
C4 O2 C50 C55 -164.2(2)
C4 C3 C43 C38 -92.1(3)
C4 C5 C6 C1 1.2(4)
C4 C5 C6 C7 -178.1(3)
C5 C6 C7 C8 89.7(3)
C6 C1 C2 C3 2.2(4)
C6 C7 C8 C9 -85.9(3)
C6 C7 C8 C13 94.4(3)
C7 C8 C9 O4 0.1(4)
C7 C8 C9 C10 -179.3(3)
C7 C8 C13 C12 179.3(3)
C8 C9 C10 C11 -0.7(5)
C9 C8 C13 C12 -0.4(4)
C9 C10 C11 C12 0.9(4)
C9 C10 C11 C16 -175.5(3)
C10 C11 C12 O3 178.1(3)
C10 C11 C12 C13 -0.9(4)
C10 C11 C16 C17 89.1(4)
C11 C12 C13 C8 0.6(4)
C11 C16 C17 C18 -92.4(4)
C11 C16 C17 C22 84.7(4)
C12 C11 C16 C17 -87.2(4)
C13 C8 C9 O4 179.8(3)
C13 C8 C9 C10 0.4(4)
C14 O3 C12 C11 170.1(3)
C14 O3 C12 C13 -10.9(5)
C15 O4 C9 C8 178.6(3)
C15 O4 C9 C10 -2.1(5)
C16 C11 C12 O3 -5.5(4)
C16 C11 C12 C13 175.5(3)
C16 C17 C18 O6 -3.1(4)
C16 C17 C18 C19 177.7(3)
C16 C17 C22 C21 -177.0(3)
C17 C18 C19 C20 -1.0(5)
C18 C17 C22 C21 0.3(4)
C18 C19 C20 C21 0.8(5)
C18 C19 C20 C25 -179.4(3)
C19 C20 C21 O5 -179.8(3)
C19 C20 C21 C22 0.0(4)
C19 C20 C25 C26 87.4(4)
C20 C21 C22 C17 -0.5(5)
C20 C25 C26 C27 -87.4(4)
C20 C25 C26 C31 90.3(4)
C21 C20 C25 C26 -92.7(4)
C22 C17 C18 O6 179.6(3)
C22 C17 C18 C19 0.5(5)
C23 O5 C21 C20 -176.0(3)
C23 O5 C21 C22 4.2(5)
C24 O6 C18 C17 170.0(4)
C24 O6 C18 C19 -10.9(5)
C25 C20 C21 O5 0.4(4)
C25 C20 C21 C22 -179.9(3)
C25 C26 C27 O8 -2.6(4)
C25 C26 C27 C28 176.6(3)
C25 C26 C31 C30 -176.3(3)
C26 C27 C28 C29 -0.5(5)
C27 C26 C31 C30 1.5(5)
C27 C28 C29 C30 1.8(5)
C27 C28 C29 C34 -177.5(3)
C28 C29 C30 O7 178.4(3)
C28 C29 C30 C31 -1.5(5)
C28 C29 C34 C35 92.6(4)
C29 C30 C31 C26 -0.2(5)
C29 C34 C35 C36 -89.6(4)
C29 C34 C35 C40 89.5(4)
C30 C29 C34 C35 -86.8(4)
C31 C26 C27 O8 179.6(3)
C31 C26 C27 C28 -1.2(5)
C32 O7 C30 C29 -170.2(4)
C32 O7 C30 C31 9.7(5)
C33 O8 C27 C26 175.5(3)
C33 O8 C27 C28 -3.7(5)
C34 C29 C30 O7 -2.2(4)
C34 C29 C30 C31 177.9(3)
C34 C35 C36 O10 -0.4(4)
C34 C35 C36 C37 -179.9(3)
C34 C35 C40 C39 -179.8(3)
C35 C36 C37 C38 -0.6(4)
C36 C35 C40 C39 -0.7(4)
C36 C37 C38 C39 -0.2(4)
C36 C37 C38 C43 -178.3(3)
C37 C38 C39 O9 179.5(2)
C37 C38 C39 C40 0.6(4)
C37 C38 C43 C3 87.9(3)
C38 C39 C40 C35 -0.2(4)
C39 C38 C43 C3 -90.1(3)
C40 C35 C36 O10 -179.5(3)
C40 C35 C36 C37 1.1(4)
C41 O9 C39 C38 176.2(3)
C41 O9 C39 C40 -4.9(4)
C42 O10 C36 C35 179.3(3)
C42 O10 C36 C37 -1.3(5)
C43 C3 C4 O2 -3.7(4)
C43 C3 C4 C5 173.3(3)
C43 C38 C39 O9 -2.4(4)
C43 C38 C39 C40 178.7(3)
C44 O1 C1 C2 98.8(3)
C44 O1 C1 C6 -83.3(3)
C44 C45 C46 F2 -178.2(3)
C44 C45 C46 C47 -1.4(5)
C45 C44 C49 N1 -175.2(3)
C45 C44 C49 C48 5.2(4)
C45 C46 C47 N2 -172.9(3)
C45 C46 C47 C48 5.2(5)
C46 C47 C48 C49 -3.6(5)
C47 C48 C49 N1 178.9(3)
C47 C48 C49 C44 -1.5(5)
C49 C44 C45 C46 -3.8(4)
C50 O2 C4 C3 -108.0(3)
C50 O2 C4 C5 74.9(3)
C50 C51 C52 F1 -177.8(3)
C50 C51 C52 C53 0.8(5)
C51 C50 C55 N3 177.8(3)
C51 C50 C55 C54 -3.6(4)
C51 C52 C53 N4 177.7(3)
C51 C52 C53 C54 -2.9(5)
C52 C53 C54 C55 1.7(4)
C53 C54 C55 N3 -179.8(3)
C53 C54 C55 C50 1.6(4)
C55 C50 C51 C52 2.4(4)

loop_
_platon_squeeze_void_nr
_platon_squeeze_void_average_x
_platon_squeeze_void_average_y
_platon_squeeze_void_average_z
_platon_squeeze_void_volume
_platon_squeeze_void_count_electrons
_platon_squeeze_void_content
1 0.000 0.000 0.000 16 1 ' '
2 0.014 0.327 0.137 233 27 ' '
3 -0.001 0.827 0.363 233 27 ' '
4 0.000 0.500 0.500 16 1 ' '
5 0.013 0.173 0.637 233 27 ' '
6 0.000 0.673 0.863 233 27 ' '
